data_4038111
loop_
_publ_author_name
'Parveen, Naziya'
'Sekar, Govindasamy'

_publ_section_title
;
 Palladium Nanoparticle-Catalyzed Stereoselective Domino Synthesis of
 3-Allylidene-2(3<i>H</i>)-oxindoles and
 3-Allylidene-2(3<i>H</i>)-benzofuranones.
;
_journal_issue 7
_journal_name_full 'The Journal of organic chemistry'
_journal_page_first 4682
_journal_page_last 4694
_journal_paper_doi 10.1021/acs.joc.9b03397
_journal_volume 85
_journal_year 2020
_chemical_formula_sum 'C24 H19 N O2'
_chemical_formula_weight 353.40
_space_group_crystal_system monoclinic
_space_group_IT_number 14
_space_group_name_Hall '-P 2yn'
_space_group_name_H-M_alt 'P 1 21/n 1'
_atom_sites_solution_hydrogens mixed
_audit_creation_method SHELXL-2014/7
_cell_angle_alpha 90
_cell_angle_beta 98.613(2)
_cell_angle_gamma 90
_cell_formula_units_Z 4
_cell_length_a 14.2530(6)
_cell_length_b 8.2293(3)
_cell_length_c 16.3693(8)
_cell_measurement_reflns_used 6323
_cell_measurement_temperature 296(2)
_cell_measurement_theta_max 26.57
_cell_measurement_theta_min 2.52
_cell_volume 1898.34(14)
_computing_cell_refinement 'Bruker SAINT'
_computing_data_collection 'Bruker APEX2'
_computing_data_reduction 'Bruker SAINT'
_computing_molecular_graphics 'Bruker SHELXTL'
_computing_publication_material 'Bruker SHELXTL'
_computing_structure_refinement 'SHELXL-2014/7 (Sheldrick, 2014)'
_computing_structure_solution 'SHELXS-97 (Sheldrick 2008)'
_diffrn_ambient_temperature 296(2)
_diffrn_measured_fraction_theta_full 1.000
_diffrn_measured_fraction_theta_max 1.000
_diffrn_measurement_device_type 'Bruker APEX-II CCD'
_diffrn_measurement_method '\f and \w scans'
_diffrn_radiation_type MoK\a
_diffrn_radiation_wavelength 0.71073
_diffrn_reflns_av_R_equivalents 0.0203
_diffrn_reflns_av_unetI/netI 0.0177
_diffrn_reflns_Laue_measured_fraction_full 1.000
_diffrn_reflns_Laue_measured_fraction_max 1.000
_diffrn_reflns_limit_h_max 15
_diffrn_reflns_limit_h_min -16
_diffrn_reflns_limit_k_max 9
_diffrn_reflns_limit_k_min -9
_diffrn_reflns_limit_l_max 19
_diffrn_reflns_limit_l_min -19
_diffrn_reflns_number 14458
_diffrn_reflns_point_group_measured_fraction_full 1.000
_diffrn_reflns_point_group_measured_fraction_max 1.000
_diffrn_reflns_theta_full 24.982
_diffrn_reflns_theta_max 24.982
_diffrn_reflns_theta_min 1.768
_exptl_absorpt_coefficient_mu 0.078
_exptl_absorpt_correction_type none
_exptl_crystal_colour red
_exptl_crystal_density_diffrn 1.237
_exptl_crystal_description Block
_exptl_crystal_F_000 744
_exptl_crystal_size_max 0.250
_exptl_crystal_size_mid 0.220
_exptl_crystal_size_min 0.100
_refine_diff_density_max 0.144
_refine_diff_density_min -0.116
_refine_diff_density_rms 0.030
_refine_ls_extinction_coef 0.0105(11)
_refine_ls_extinction_expression Fc^*^=kFc[1+0.001xFc^2^\l^3^/sin(2\q)]^-1/4^
_refine_ls_extinction_method 'SHELXL-2014/7 (Sheldrick 2014'
_refine_ls_goodness_of_fit_ref 1.052
_refine_ls_hydrogen_treatment mixed
_refine_ls_matrix_type full
_refine_ls_number_parameters 250
_refine_ls_number_reflns 3339
_refine_ls_number_restraints 0
_refine_ls_restrained_S_all 1.052
_refine_ls_R_factor_all 0.0529
_refine_ls_R_factor_gt 0.0390
_refine_ls_shift/su_max 0.000
_refine_ls_shift/su_mean 0.000
_refine_ls_structure_factor_coef Fsqd
_refine_ls_weighting_details 'w=1/[\s^2^(Fo^2^)+(0.0407P)^2^+0.5137P] where P=(Fo^2^+2Fc^2^)/3'
_refine_ls_weighting_scheme calc
_refine_ls_wR_factor_gt 0.0930
_refine_ls_wR_factor_ref 0.1049
_reflns_Friedel_coverage 0.000
_reflns_number_gt 2645
_reflns_number_total 3339
_reflns_threshold_expression 'I > 2\s(I)'
_cod_data_source_file jo9b03397_si_002.cif
_cod_data_source_block 18
_cod_depositor_comments 'Adding full bibliography for 4038109--4038113.cif.'
_cod_original_sg_symbol_H-M 'P 21/n'
_cod_database_code 4038111
_shelx_shelxl_version_number 2014/7
_shelx_space_group_comment
; 
The symmetry employed for this shelxl refinement is uniquely defined 
by the following loop, which should always be used as a source of 
symmetry information in preference to the above space-group names. 
They are only intended as comments. 
;
_shelx_estimated_absorpt_t_min 0.981
_shelx_estimated_absorpt_t_max 0.992

loop_
_space_group_symop_operation_xyz
'x, y, z'
'-x+1/2, y+1/2, -z+1/2'
'-x, -y, -z'
'x-1/2, -y-1/2, z-1/2'

loop_
_atom_site_label
_atom_site_type_symbol
_atom_site_fract_x
_atom_site_fract_y
_atom_site_fract_z
_atom_site_U_iso_or_equiv
_atom_site_adp_type
_atom_site_occupancy
_atom_site_site_symmetry_order
_atom_site_calc_flag
_atom_site_refinement_flags_posn
_atom_site_refinement_flags_adp
_atom_site_refinement_flags_occupancy
_atom_site_disorder_assembly
_atom_site_disorder_group
C1 C 0.26060(10) -0.2250(2) 0.47544(10) 0.0496(4) Uani 1 1 d . . . . .
C2 C 0.17040(11) -0.1632(2) 0.47786(11) 0.0617(5) Uani 1 1 d . . . . .
H2 H 0.1525 -0.0637 0.4535 0.074 Uiso 1 1 calc R U . . .
C3 C 0.10727(13) -0.2517(3) 0.51702(13) 0.0730(6) Uani 1 1 d . . . . .
H3 H 0.0468 -0.2108 0.5187 0.088 Uiso 1 1 calc R U . . .
C4 C 0.13270(13) -0.3989(3) 0.55331(13) 0.0739(6) Uani 1 1 d . . . . .
H4 H 0.0889 -0.4569 0.5785 0.089 Uiso 1 1 calc R U . . .
C5 C 0.22269(13) -0.4622(2) 0.55295(12) 0.0669(5) Uani 1 1 d . . . . .
H5 H 0.2404 -0.5612 0.5780 0.080 Uiso 1 1 calc R U . . .
C6 C 0.28506(11) -0.3732(2) 0.51422(10) 0.0536(4) Uani 1 1 d . . . . .
C7 C 0.41962(11) -0.2919(2) 0.46624(10) 0.0507(4) Uani 1 1 d . . . . .
C8 C 0.34462(10) -0.16541(19) 0.44271(10) 0.0467(4) Uani 1 1 d . . . . .
C9 C 0.35459(10) -0.03101(19) 0.39653(9) 0.0461(4) Uani 1 1 d . . . . .
C10 C 0.44350(10) 0.01803(19) 0.37174(10) 0.0491(4) Uani 1 1 d . . . . .
H10 H 0.4988 -0.0310 0.3978 0.059 Uiso 1 1 calc R U . . .
C11 C 0.45124(11) 0.12939(19) 0.31370(10) 0.0500(4) Uani 1 1 d . . . . .
H11 H 0.3959 0.1831 0.2913 0.060 Uiso 1 1 calc R U . . .
C12 C 0.53757(11) 0.17496(18) 0.28206(10) 0.0469(4) Uani 1 1 d . . . . .
C13 C 0.62714(11) 0.1329(2) 0.32156(10) 0.0539(4) Uani 1 1 d . . . . .
H13 H 0.6329 0.0798 0.3722 0.065 Uiso 1 1 calc R U . . .
C14 C 0.70792(11) 0.1675(2) 0.28794(11) 0.0560(4) Uani 1 1 d . . . . .
H14 H 0.7672 0.1382 0.3158 0.067 Uiso 1 1 calc R U . . .
C15 C 0.70051(11) 0.24545(19) 0.21308(11) 0.0513(4) Uani 1 1 d . . . . .
C16 C 0.61254(12) 0.2927(2) 0.17327(12) 0.0622(5) Uani 1 1 d . . . . .
H16 H 0.6075 0.3480 0.1232 0.075 Uiso 1 1 calc R U . . .
C17 C 0.53243(12) 0.2582(2) 0.20734(11) 0.0592(5) Uani 1 1 d . . . . .
H17 H 0.4736 0.2911 0.1800 0.071 Uiso 1 1 calc R U . . .
C18 C 0.86653(13) 0.2240(3) 0.21058(14) 0.0853(7) Uani 1 1 d . . . . .
H18A H 0.8836 0.2766 0.2631 0.128 Uiso 1 1 calc R U . . .
H18B H 0.9128 0.2494 0.1755 0.128 Uiso 1 1 calc R U . . .
H18C H 0.8645 0.1086 0.2185 0.128 Uiso 1 1 calc R U . . .
C19 C 0.26945(10) 0.06928(19) 0.36532(10) 0.0481(4) Uani 1 1 d . . . . .
C20 C 0.25123(13) 0.2129(2) 0.40288(13) 0.0727(6) Uani 1 1 d . . . . .
H20 H 0.2929 0.2497 0.4483 0.087 Uiso 1 1 calc R U . . .
C21 C 0.17145(14) 0.3030(3) 0.37361(17) 0.0882(7) Uani 1 1 d . . . . .
H21 H 0.1592 0.3988 0.4002 0.106 Uiso 1 1 calc R U . . .
C22 C 0.11098(14) 0.2529(3) 0.30653(16) 0.0809(7) Uani 1 1 d . . . . .
H22 H 0.0572 0.3139 0.2874 0.097 Uiso 1 1 calc R U . . .
C23 C 0.12910(13) 0.1126(3) 0.26704(13) 0.0762(6) Uani 1 1 d . . . . .
H23 H 0.0882 0.0791 0.2204 0.091 Uiso 1 1 calc R U . . .
C24 C 0.20836(12) 0.0202(2) 0.29645(11) 0.0623(5) Uani 1 1 d . . . . .
H24 H 0.2203 -0.0754 0.2695 0.075 Uiso 1 1 calc R U . . .
N1 N 0.37916(10) -0.41052(19) 0.50716(10) 0.0579(4) Uani 1 1 d . . . . .
O1 O 0.50145(8) -0.29779(14) 0.45060(8) 0.0626(3) Uani 1 1 d . . . . .
O2 O 0.77580(8) 0.27966(15) 0.17307(8) 0.0652(4) Uani 1 1 d . . . . .
H1N H 0.4104(13) -0.502(2) 0.5259(12) 0.077(6) Uiso 1 1 d . . . . .

loop_
_atom_site_aniso_label
_atom_site_aniso_U_11
_atom_site_aniso_U_22
_atom_site_aniso_U_33
_atom_site_aniso_U_23
_atom_site_aniso_U_13
_atom_site_aniso_U_12
C1 0.0426(8) 0.0615(10) 0.0450(9) -0.0009(7) 0.0077(7) -0.0013(7)
C2 0.0454(9) 0.0798(13) 0.0610(11) 0.0098(9) 0.0117(8) 0.0036(8)
C3 0.0454(10) 0.1034(16) 0.0727(13) 0.0114(12) 0.0169(9) 0.0010(10)
C4 0.0599(12) 0.0923(15) 0.0733(13) 0.0104(11) 0.0221(10) -0.0145(11)
C5 0.0647(11) 0.0689(12) 0.0698(12) 0.0082(10) 0.0186(9) -0.0060(9)
C6 0.0514(9) 0.0577(10) 0.0531(10) -0.0021(8) 0.0123(8) -0.0044(8)
C7 0.0483(9) 0.0542(10) 0.0508(10) -0.0018(7) 0.0114(7) 0.0023(7)
C8 0.0412(8) 0.0530(9) 0.0464(9) -0.0026(7) 0.0082(7) 0.0019(7)
C9 0.0399(8) 0.0525(9) 0.0461(9) -0.0052(7) 0.0068(7) 0.0007(7)
C10 0.0404(8) 0.0530(9) 0.0541(10) -0.0023(8) 0.0080(7) 0.0015(7)
C11 0.0423(8) 0.0509(9) 0.0571(10) -0.0017(8) 0.0085(7) 0.0020(7)
C12 0.0448(9) 0.0448(9) 0.0517(10) -0.0035(7) 0.0092(7) -0.0009(7)
C13 0.0469(9) 0.0645(11) 0.0499(10) 0.0039(8) 0.0055(7) -0.0065(8)
C14 0.0404(9) 0.0662(11) 0.0604(11) 0.0016(9) 0.0039(8) -0.0041(7)
C15 0.0485(9) 0.0481(9) 0.0596(10) -0.0053(8) 0.0157(8) -0.0075(7)
C16 0.0602(11) 0.0678(12) 0.0596(11) 0.0161(9) 0.0126(9) 0.0009(9)
C17 0.0477(9) 0.0631(11) 0.0667(12) 0.0123(9) 0.0079(8) 0.0059(8)
C18 0.0477(11) 0.1190(18) 0.0935(16) 0.0153(14) 0.0246(10) -0.0041(11)
C19 0.0392(8) 0.0544(10) 0.0512(9) 0.0049(7) 0.0085(7) -0.0031(7)
C20 0.0561(11) 0.0715(13) 0.0859(15) -0.0149(11) -0.0043(10) 0.0106(9)
C21 0.0637(13) 0.0747(14) 0.122(2) -0.0092(13) -0.0001(13) 0.0178(11)
C22 0.0513(11) 0.0775(15) 0.1105(18) 0.0306(13) 0.0009(11) 0.0059(10)
C23 0.0499(11) 0.1010(17) 0.0722(13) 0.0187(12) -0.0089(9) -0.0119(11)
C24 0.0519(10) 0.0704(12) 0.0628(11) 0.0013(9) 0.0027(8) -0.0061(9)
N1 0.0528(8) 0.0539(9) 0.0699(10) 0.0075(7) 0.0188(7) 0.0058(7)
O1 0.0480(7) 0.0636(8) 0.0803(9) 0.0091(6) 0.0227(6) 0.0110(5)
O2 0.0524(7) 0.0747(8) 0.0722(8) 0.0048(6) 0.0214(6) -0.0096(6)

loop_
_atom_type_symbol
_atom_type_description
_atom_type_scat_dispersion_real
_atom_type_scat_dispersion_imag
_atom_type_scat_source
C C 0.0033 0.0016 'International Tables Vol C Tables 4.2.6.8 and 6.1.1.4'
H H 0.0000 0.0000 'International Tables Vol C Tables 4.2.6.8 and 6.1.1.4'
N N 0.0061 0.0033 'International Tables Vol C Tables 4.2.6.8 and 6.1.1.4'
O O 0.0106 0.0060 'International Tables Vol C Tables 4.2.6.8 and 6.1.1.4'

loop_
_geom_angle_atom_site_label_1
_geom_angle_atom_site_label_2
_geom_angle_atom_site_label_3
_geom_angle
_geom_angle_site_symmetry_1
_geom_angle_site_symmetry_3
_geom_angle_publ_flag
C2 C1 C6 118.47(15) . . ?
C2 C1 C8 134.22(16) . . ?
C6 C1 C8 107.24(13) . . ?
C3 C2 C1 119.23(18) . . ?
C3 C2 H2 120.4 . . ?
C1 C2 H2 120.4 . . ?
C4 C3 C2 121.03(18) . . ?
C4 C3 H3 119.5 . . ?
C2 C3 H3 119.5 . . ?
C3 C4 C5 120.94(17) . . ?
C3 C4 H4 119.5 . . ?
C5 C4 H4 119.5 . . ?
C6 C5 C4 117.65(18) . . ?
C6 C5 H5 121.2 . . ?
C4 C5 H5 121.2 . . ?
C5 C6 C1 122.66(16) . . ?
C5 C6 N1 127.94(17) . . ?
C1 C6 N1 109.39(14) . . ?
O1 C7 N1 123.96(15) . . ?
O1 C7 C8 129.36(15) . . ?
N1 C7 C8 106.62(13) . . ?
C9 C8 C1 129.35(14) . . ?
C9 C8 C7 125.28(13) . . ?
C1 C8 C7 105.26(13) . . ?
C8 C9 C10 123.55(14) . . ?
C8 C9 C19 119.53(13) . . ?
C10 C9 C19 116.85(14) . . ?
C11 C10 C9 124.09(15) . . ?
C11 C10 H10 118.0 . . ?
C9 C10 H10 118.0 . . ?
C10 C11 C12 126.48(15) . . ?
C10 C11 H11 116.8 . . ?
C12 C11 H11 116.8 . . ?
C13 C12 C17 117.11(14) . . ?
C13 C12 C11 122.61(15) . . ?
C17 C12 C11 120.22(14) . . ?
C14 C13 C12 121.90(16) . . ?
C14 C13 H13 119.1 . . ?
C12 C13 H13 119.1 . . ?
C15 C14 C13 119.72(15) . . ?
C15 C14 H14 120.1 . . ?
C13 C14 H14 120.1 . . ?
O2 C15 C14 124.24(15) . . ?
O2 C15 C16 116.01(15) . . ?
C14 C15 C16 119.75(15) . . ?
C17 C16 C15 120.14(16) . . ?
C17 C16 H16 119.9 . . ?
C15 C16 H16 119.9 . . ?
C16 C17 C12 121.34(16) . . ?
C16 C17 H17 119.3 . . ?
C12 C17 H17 119.3 . . ?
O2 C18 H18A 109.5 . . ?
O2 C18 H18B 109.5 . . ?
H18A C18 H18B 109.5 . . ?
O2 C18 H18C 109.5 . . ?
H18A C18 H18C 109.5 . . ?
H18B C18 H18C 109.5 . . ?
C20 C19 C24 118.64(16) . . ?
C20 C19 C9 121.36(15) . . ?
C24 C19 C9 119.98(15) . . ?
C19 C20 C21 120.45(19) . . ?
C19 C20 H20 119.8 . . ?
C21 C20 H20 119.8 . . ?
C22 C21 C20 120.6(2) . . ?
C22 C21 H21 119.7 . . ?
C20 C21 H21 119.7 . . ?
C21 C22 C23 119.87(19) . . ?
C21 C22 H22 120.1 . . ?
C23 C22 H22 120.1 . . ?
C22 C23 C24 120.05(19) . . ?
C22 C23 H23 120.0 . . ?
C24 C23 H23 120.0 . . ?
C19 C24 C23 120.37(19) . . ?
C19 C24 H24 119.8 . . ?
C23 C24 H24 119.8 . . ?
C7 N1 C6 111.47(14) . . ?
C7 N1 H1N 122.8(12) . . ?
C6 N1 H1N 125.7(12) . . ?
C15 O2 C18 117.07(15) . . ?

loop_
_geom_bond_atom_site_label_1
_geom_bond_atom_site_label_2
_geom_bond_distance
_geom_bond_site_symmetry_2
_geom_bond_publ_flag
C1 C2 1.389(2) . ?
C1 C6 1.395(2) . ?
C1 C8 1.468(2) . ?
C2 C3 1.387(2) . ?
C2 H2 0.9300 . ?
C3 C4 1.374(3) . ?
C3 H3 0.9300 . ?
C4 C5 1.385(3) . ?
C4 H4 0.9300 . ?
C5 C6 1.377(2) . ?
C5 H5 0.9300 . ?
C6 N1 1.397(2) . ?
C7 O1 1.2320(18) . ?
C7 N1 1.360(2) . ?
C7 C8 1.500(2) . ?
C8 C9 1.359(2) . ?
C9 C10 1.445(2) . ?
C9 C19 1.493(2) . ?
C10 C11 1.336(2) . ?
C10 H10 0.9300 . ?
C11 C12 1.454(2) . ?
C11 H11 0.9300 . ?
C12 C13 1.386(2) . ?
C12 C17 1.394(2) . ?
C13 C14 1.378(2) . ?
C13 H13 0.9300 . ?
C14 C15 1.373(2) . ?
C14 H14 0.9300 . ?
C15 O2 1.3676(18) . ?
C15 C16 1.380(2) . ?
C16 C17 1.373(2) . ?
C16 H16 0.9300 . ?
C17 H17 0.9300 . ?
C18 O2 1.422(2) . ?
C18 H18A 0.9600 . ?
C18 H18B 0.9600 . ?
C18 H18C 0.9600 . ?
C19 C20 1.375(2) . ?
C19 C24 1.378(2) . ?
C20 C21 1.382(3) . ?
C20 H20 0.9300 . ?
C21 C22 1.355(3) . ?
C21 H21 0.9300 . ?
C22 C23 1.366(3) . ?
C22 H22 0.9300 . ?
C23 C24 1.387(3) . ?
C23 H23 0.9300 . ?
C24 H24 0.9300 . ?
N1 H1N 0.908(19) . ?

loop_
_geom_torsion_atom_site_label_1
_geom_torsion_atom_site_label_2
_geom_torsion_atom_site_label_3
_geom_torsion_atom_site_label_4
_geom_torsion
_geom_torsion_site_symmetry_1
_geom_torsion_site_symmetry_2
_geom_torsion_site_symmetry_3
_geom_torsion_site_symmetry_4
_geom_torsion_publ_flag
C6 C1 C2 C3 -1.3(3) . . . . ?
C8 C1 C2 C3 -177.91(18) . . . . ?
C1 C2 C3 C4 0.1(3) . . . . ?
C2 C3 C4 C5 1.0(3) . . . . ?
C3 C4 C5 C6 -0.7(3) . . . . ?
C4 C5 C6 C1 -0.6(3) . . . . ?
C4 C5 C6 N1 178.83(17) . . . . ?
C2 C1 C6 C5 1.6(3) . . . . ?
C8 C1 C6 C5 179.07(16) . . . . ?
C2 C1 C6 N1 -177.92(15) . . . . ?
C8 C1 C6 N1 -0.45(18) . . . . ?
C2 C1 C8 C9 -6.9(3) . . . . ?
C6 C1 C8 C9 176.21(16) . . . . ?
C2 C1 C8 C7 176.73(18) . . . . ?
C6 C1 C8 C7 -0.16(17) . . . . ?
O1 C7 C8 C9 1.4(3) . . . . ?
N1 C7 C8 C9 -175.83(15) . . . . ?
O1 C7 C8 C1 177.95(17) . . . . ?
N1 C7 C8 C1 0.73(17) . . . . ?
C1 C8 C9 C10 176.76(15) . . . . ?
C7 C8 C9 C10 -7.5(2) . . . . ?
C1 C8 C9 C19 -6.4(3) . . . . ?
C7 C8 C9 C19 169.32(15) . . . . ?
C8 C9 C10 C11 166.23(16) . . . . ?
C19 C9 C10 C11 -10.7(2) . . . . ?
C9 C10 C11 C12 -175.20(15) . . . . ?
C10 C11 C12 C13 -14.7(3) . . . . ?
C10 C11 C12 C17 162.41(17) . . . . ?
C17 C12 C13 C14 -1.7(3) . . . . ?
C11 C12 C13 C14 175.57(15) . . . . ?
C12 C13 C14 C15 -0.2(3) . . . . ?
C13 C14 C15 O2 -177.38(15) . . . . ?
C13 C14 C15 C16 1.9(3) . . . . ?
O2 C15 C16 C17 177.67(16) . . . . ?
C14 C15 C16 C17 -1.7(3) . . . . ?
C15 C16 C17 C12 -0.3(3) . . . . ?
C13 C12 C17 C16 1.9(3) . . . . ?
C11 C12 C17 C16 -175.40(16) . . . . ?
C8 C9 C19 C20 101.8(2) . . . . ?
C10 C9 C19 C20 -81.1(2) . . . . ?
C8 C9 C19 C24 -79.6(2) . . . . ?
C10 C9 C19 C24 97.41(18) . . . . ?
C24 C19 C20 C21 2.2(3) . . . . ?
C9 C19 C20 C21 -179.25(19) . . . . ?
C19 C20 C21 C22 -1.3(4) . . . . ?
C20 C21 C22 C23 -0.4(4) . . . . ?
C21 C22 C23 C24 1.1(3) . . . . ?
C20 C19 C24 C23 -1.4(3) . . . . ?
C9 C19 C24 C23 180.00(16) . . . . ?
C22 C23 C24 C19 -0.2(3) . . . . ?
O1 C7 N1 C6 -178.45(16) . . . . ?
C8 C7 N1 C6 -1.04(19) . . . . ?
C5 C6 N1 C7 -178.51(18) . . . . ?
C1 C6 N1 C7 1.0(2) . . . . ?
C14 C15 O2 C18 2.8(3) . . . . ?
C16 C15 O2 C18 -176.53(17) . . . . ?
